data_9015077
loop_
_publ_author_name
'Sokolova, E.'
'Camara, F.'
'Hawthorne, F. C.'

_publ_section_title
;
 From structure topology to chemical composition. XI. Titanium silicates:
 crystal structures of innelite-1T and innelite-2M from the Inagli massif,
 Yakutia, Russia, and the crystal chemistry of innelite
 Note: this is the polytype innelite-2M
;
_journal_name_full 'Mineralogical Magazine'
_journal_page_first 2495
_journal_page_last 2518
_journal_paper_doi 10.1180/minmag.2011.075.4.2495
_journal_volume 75
_journal_year 2011
_chemical_compound_source 'Inagli massif, Yakutia, Russia'
_chemical_formula_sum 'Al0.02 Ba3.92 Ca0.1 Fe0.17 Mg0.15 Mn0.38 Na2.16 Nb0.02 O26 P0.8 S1.02 Si4 Sr0.08 Ti2.96'
_chemical_name_mineral Innelite
_space_group_IT_number 13
_symmetry_space_group_name_Hall '-P 2yc'
_symmetry_space_group_name_H-M 'P 1 2/c 1'
_cell_angle_alpha 90
_cell_angle_beta 94.698
_cell_angle_gamma 90
_cell_formula_units_Z 2
_cell_length_a 5.4206
_cell_length_b 7.125
_cell_length_c 29.314
_cell_volume 1128.355
_database_code_amcsd 0018496
_exptl_crystal_density_diffrn 4.012
_cod_original_formula_sum '(Ba3.92 Sr.08) Ti2.96 Nb.02 Al.02 Na2.16 Ca.1 Mn.38 Fe.17 Mg.15 Si4 S1.02 P.8 O26'
_cod_database_code 9015077

loop_
_space_group_symop_operation_xyz
x,y,z
x,-y,1/2+z
-x,y,1/2-z
-x,-y,-z

loop_
_atom_site_label
_atom_site_fract_x
_atom_site_fract_y
_atom_site_fract_z
_atom_site_occupancy
_atom_site_U_iso_or_equiv
_atom_site_type_symbol
_atom_site_attached_hydrogens
BaAP 0.78700 0.13514 0.09047 0.98000 0.02290 Ba 0
SrAP 0.78700 0.13514 0.09047 0.02000 0.02290 Sr 0
BaBP 0.27200 0.65559 0.05453 0.98000 0.01370 Ba 0
SrBP 0.27200 0.65559 0.05453 0.02000 0.01370 Sr 0
TiMH 0.81280 0.64700 0.14953 0.98000 0.00890 Ti 0
NbMH 0.81280 0.64700 0.14953 0.01000 0.00890 Nb 0
AlMH 0.81280 0.64700 0.14953 0.01000 0.00890 Al 0
TiMO1 0.50000 0.15430 0.25000 1.00000 0.02590 Ti 0
NaMO2 0.50000 0.65650 0.25000 1.00000 0.01700 Na 0
NaMO3 0.00000 0.90960 0.25000 0.81000 0.02600 Na 0
CaMO3 0.00000 0.90960 0.25000 0.10000 0.02600 Ca 0
MnMO3 0.00000 0.90960 0.25000 0.07000 0.02600 Mn 0
NaMO4 0.00000 0.39450 0.25000 0.35000 0.01400 Na 0
MnMO4 0.00000 0.39450 0.25000 0.31000 0.01400 Mn 0
FeMO4 0.00000 0.39450 0.25000 0.17000 0.01400 Fe 0
MgMO4 0.00000 0.39450 0.25000 0.15000 0.01400 Mg 0
Si1 0.31640 0.93640 0.15620 1.00000 0.00530 Si 0
Si2 0.31460 0.36770 0.15437 1.00000 0.00980 Si 0
ST 0.25570 0.20750 0.01132 0.51000 0.01650 S 0
PT 0.25570 0.20750 0.01132 0.40000 0.01650 P 0
O1 0.06700 0.83800 0.13550 1.00000 0.01300 O 0
O2 0.56300 0.83790 0.13490 1.00000 0.00900 O 0
O3 0.34300 0.94800 0.21180 1.00000 0.01200 O 0
O4 0.30400 0.15140 0.13380 1.00000 0.01100 O 0
O5 0.53900 0.46270 0.13200 1.00000 0.01200 O 0
O6 0.04700 0.45800 0.13260 1.00000 0.01200 O 0
O7 0.33400 0.36640 0.20950 1.00000 0.01100 O 0
O8 0.84500 0.63600 0.20760 1.00000 0.02100 O 0
O9 0.78900 0.16800 0.21360 1.00000 0.03800 O 0
O10 0.27100 0.02500 0.03420 1.00000 0.04900 O 0
O11 0.04100 0.31500 0.02640 1.00000 0.02300 O 0
O12 0.48600 0.31400 0.02600 1.00000 0.02000 O 0
O13 0.76300 0.79400 0.04020 1.00000 0.03100 O 0

loop_
_cod_changelog_entry_id
_cod_changelog_entry_author
_cod_changelog_entry_date
_cod_changelog_entry_text
1
;cod-tools version 3.8.0
Id: cif_guess_AMCSD_atom_types 9581 2023-05-17 12:35:41Z saulius
;
2023-05-23T09:25:21+03:00
;Derived atom types and hydrogen counts
from atom names that follow the AMCSD naming convention
(Wat == water, O-H == hydroxyl).
;

loop_
_cod_related_entry_id
_cod_related_entry_database
_cod_related_entry_code
1 AMCSD 0018496
